data_2013780
loop_
_publ_author_name
'Barcon, Alan'
'Brunskill, Andrew P. J.'
'Thompson, Hugh W.'
'Lalancette, Roger A. '

_publ_section_title
;
 4-Oxocyclohexanecarboxylic acid: hydrogen bonding in the monohydrate
 of a \d-keto acid
;
_journal_issue 2
_journal_name_full 'Acta Crystallographica Section C'
_journal_page_first o140
_journal_page_last o142
_journal_paper_doi 10.1107/S0108270103029329
_journal_volume 60
_journal_year 2004
_chemical_formula_iupac 'C7 H10 O3, H2 O'
_chemical_formula_moiety 'C7 H10 O3, H2 O'
_chemical_formula_sum 'C7 H12 O4'
_chemical_formula_weight 160.17
_chemical_melting_point 336
_chemical_name_systematic '4-Oxocyclohexanecarboxylic acid'
_space_group_IT_number 2
_symmetry_cell_setting triclinic
_symmetry_space_group_name_Hall '-P 1'
_symmetry_space_group_name_H-M 'P -1'
_atom_sites_solution_hydrogens geom
_atom_sites_solution_primary direct
_atom_sites_solution_secondary difmap
_audit_creation_method SHELXL-97
_cell_angle_alpha 85.928(13)
_cell_angle_beta 83.075(17)
_cell_angle_gamma 82.132(16)
_cell_formula_units_Z 2
_cell_length_a 6.7298(8)
_cell_length_b 7.2091(11)
_cell_length_c 8.4367(12)
_cell_measurement_reflns_used 19
_cell_measurement_temperature 243(2)
_cell_measurement_theta_max 9.9
_cell_measurement_theta_min 3.8
_cell_volume 401.88(10)
_computing_cell_refinement XSCANS
_computing_data_collection 'XSCANS (Siemens, 1996)'
_computing_data_reduction XSCANS
_computing_molecular_graphics 'SHELXP97 (Sheldrick, 1997)'
_computing_publication_material SHELXL97
_computing_structure_refinement 'SHELXL97 (Sheldrick, 1997)'
_computing_structure_solution 'SHELXS97 (Sheldrick, 1997)'
_diffrn_ambient_temperature 243(2)
_diffrn_measured_fraction_theta_full 1.000
_diffrn_measured_fraction_theta_max 1.000
_diffrn_measurement_device_type 'Siemens P4'
_diffrn_measurement_method '2\q/\q scans'
_diffrn_radiation_monochromator graphite
_diffrn_radiation_source 'fine-focus sealed tube'
_diffrn_radiation_type MoK\a
_diffrn_radiation_wavelength 0.71073
_diffrn_reflns_av_R_equivalents 0.023
_diffrn_reflns_av_sigmaI/netI 0.049
_diffrn_reflns_limit_h_max 1
_diffrn_reflns_limit_h_min -7
_diffrn_reflns_limit_k_max 8
_diffrn_reflns_limit_k_min -8
_diffrn_reflns_limit_l_max 10
_diffrn_reflns_limit_l_min -10
_diffrn_reflns_number 1798
_diffrn_reflns_theta_full 24.99
_diffrn_reflns_theta_max 25.0
_diffrn_reflns_theta_min 2.4
_diffrn_standards_decay_% 'variation <1.2'
_diffrn_standards_interval_count 97
_diffrn_standards_number 3
_exptl_absorpt_coefficient_mu 0.108
_exptl_absorpt_correction_type none
_exptl_crystal_colour colourless
_exptl_crystal_density_diffrn 1.324
_exptl_crystal_density_method 'not measured'
_exptl_crystal_description 'flat plate'
_exptl_crystal_F_000 172
_exptl_crystal_size_max 0.45
_exptl_crystal_size_mid 0.45
_exptl_crystal_size_min 0.02
_refine_diff_density_max 0.15
_refine_diff_density_min -0.14
_refine_ls_extinction_method none
_refine_ls_goodness_of_fit_ref 1.03
_refine_ls_hydrogen_treatment mixed
_refine_ls_matrix_type full
_refine_ls_number_parameters 121
_refine_ls_number_reflns 1405
_refine_ls_number_restraints 0
_refine_ls_restrained_S_all 1.03
_refine_ls_R_factor_all 0.083
_refine_ls_R_factor_gt 0.045
_refine_ls_shift/su_max 0.00
_refine_ls_shift/su_mean 0.00
_refine_ls_structure_factor_coef Fsqd
_refine_ls_weighting_details 'calc w=1/[\s^2^(Fo^2^)+(0.0363P)^2^+0.0971P] where P=(Fo^2^+2Fc^2^)/3'
_refine_ls_weighting_scheme calc
_refine_ls_wR_factor_gt 0.090
_refine_ls_wR_factor_ref 0.105
_reflns_number_gt 920
_reflns_number_total 1405
_reflns_threshold_expression I>2\s(I)
_cod_data_source_file fr1456.cif
_cod_data_source_block I
_cod_depositor_comments
;
The following automatic conversions were performed:
'_symmetry_cell_setting' value 'Triclinic' changed to 'triclinic'
according to '/home/saulius/struct/CIF-dictionaries/cif_core.dic'
dictionary named 'cif_core.dic' version 2.4.1 from 2010-06-29.

Automatic conversion script
Id: cif_fix_enum 1527 2010-12-29 10:47:43Z saulius 

The following automatic conversions were performed:

'_symmetry_cell_setting' value 'Triclinic' changed to 'triclinic'
according to /home/saulius/struct/CIF-dictionaries/cif_core.dic
dictionary named 'cif_core.dic' version 2.4.1 from 2010-06-29.

Automatic conversion script
Id: cif_fix_values 1715 2011-07-08 13:25:40Z adriana 
;
_cod_database_code 2013780
_cod_database_fobs_code 2013780

loop_
_symmetry_equiv_pos_as_xyz
'x, y, z'
'-x, -y, -z'

loop_
_atom_site_label
_atom_site_fract_x
_atom_site_fract_y
_atom_site_fract_z
_atom_site_U_iso_or_equiv
_atom_site_adp_type
_atom_site_calc_flag
_atom_site_refinement_flags
_atom_site_occupancy
_atom_site_disorder_assembly
_atom_site_disorder_group
_atom_site_type_symbol
O1 1.0337(3) 0.9393(2) 0.6954(2) 0.0480(5) Uani d . 1 . . O
O2 0.2689(3) 0.6172(3) 0.9440(2) 0.0518(5) Uani d . 1 . . O
O3 0.3376(3) 0.4398(3) 0.7352(2) 0.0540(6) Uani d . 1 . . O
H3 0.238(5) 0.369(5) 0.796(4) 0.095(12) Uiso d . 1 . . H
O4 0.0903(3) 0.2231(3) 0.8886(3) 0.0504(5) Uani d . 1 . . O
H42 -0.020(5) 0.271(4) 0.943(4) 0.084(12) Uiso d . 1 . . H
H41 0.057(5) 0.133(4) 0.830(4) 0.075(10) Uiso d . 1 . . H
C1 0.5063(3) 0.7084(3) 0.7261(3) 0.0338(6) Uani d . 1 . . C
H1A 0.4502 0.7623 0.6272 0.045(7) Uiso calc R 1 . . H
C2 0.5307(4) 0.8706(3) 0.8256(3) 0.0417(7) Uani d . 1 . . C
H2A 0.5836 0.8205 0.9255 0.064(9) Uiso calc R 1 . . H
H2B 0.3984 0.9431 0.8531 0.061(8) Uiso calc R 1 . . H
C3 0.6740(4) 1.0002(3) 0.7356(4) 0.0492(7) Uani d . 1 . . C
H3A 0.6108 1.0663 0.6452 0.083(11) Uiso calc R 1 . . H
H3B 0.6975 1.0943 0.8072 0.060(8) Uiso calc R 1 . . H
C4 0.8722(4) 0.8929(3) 0.6750(3) 0.0381(6) Uani d . 1 . . C
C5 0.8585(4) 0.7227(4) 0.5869(3) 0.0489(7) Uani d . 1 . . C
H5A 0.9928 0.6505 0.5695 0.054(8) Uiso calc R 1 . . H
H5B 0.8139 0.7624 0.4820 0.065(9) Uiso calc R 1 . . H
C6 0.7117(4) 0.5964(3) 0.6776(3) 0.0413(7) Uani d . 1 . . C
H6A 0.6945 0.4964 0.6096 0.054(8) Uiso calc R 1 . . H
H6B 0.7684 0.5379 0.7736 0.046(7) Uiso calc R 1 . . H
C7 0.3594(4) 0.5870(3) 0.8142(3) 0.0354(6) Uani d . 1 . . C

loop_
_atom_site_aniso_label
_atom_site_aniso_U_11
_atom_site_aniso_U_22
_atom_site_aniso_U_33
_atom_site_aniso_U_12
_atom_site_aniso_U_13
_atom_site_aniso_U_23
O1 0.0407(11) 0.0522(11) 0.0540(11) -0.0162(9) -0.0021(9) -0.0089(9)
O2 0.0525(12) 0.0607(12) 0.0396(11) -0.0114(10) 0.0144(9) -0.0103(9)
O3 0.0579(13) 0.0617(13) 0.0475(11) -0.0316(11) 0.0094(10) -0.0178(10)
O4 0.0379(12) 0.0522(12) 0.0631(13) -0.0165(10) 0.0058(10) -0.0157(10)
C1 0.0343(14) 0.0365(13) 0.0315(13) -0.0066(11) -0.0043(11) -0.0032(11)
C2 0.0301(14) 0.0408(14) 0.0541(17) -0.0023(12) 0.0000(12) -0.0154(13)
C3 0.0463(16) 0.0362(14) 0.0668(19) -0.0048(13) -0.0085(15) -0.0118(14)
C4 0.0431(16) 0.0383(14) 0.0339(14) -0.0141(12) -0.0006(12) 0.0011(11)
C5 0.0503(17) 0.0544(16) 0.0437(17) -0.0220(14) 0.0129(13) -0.0150(13)
C6 0.0420(15) 0.0385(14) 0.0422(15) -0.0103(12) 0.0105(12) -0.0097(12)
C7 0.0306(14) 0.0410(14) 0.0350(14) -0.0053(11) -0.0031(11) -0.0042(12)

loop_
_atom_type_symbol
_atom_type_description
_atom_type_scat_dispersion_real
_atom_type_scat_dispersion_imag
_atom_type_scat_source
C C 0.0033 0.0016 'International Tables Vol C Tables 4.2.6.8 and 6.1.1.4'
H H 0.0000 0.0000 'International Tables Vol C Tables 4.2.6.8 and 6.1.1.4'
O O 0.0106 0.0060 'International Tables Vol C Tables 4.2.6.8 and 6.1.1.4'

loop_
_geom_angle_atom_site_label_1
_geom_angle_atom_site_label_2
_geom_angle_atom_site_label_3
_geom_angle
_geom_angle_publ_flag
C7 O3 H3 109.6(19) ?
H42 O4 H41 107(3) ?
C7 C1 C2 110.83(19) ?
C7 C1 C6 112.07(19) ?
C2 C1 C6 110.28(19) ?
C7 C1 H1A 107.8 ?
C2 C1 H1A 107.8 ?
C6 C1 H1A 107.8 ?
C1 C2 C3 111.7(2) ?
C1 C2 H2A 109.3 ?
C3 C2 H2A 109.3 ?
C1 C2 H2B 109.3 ?
C3 C2 H2B 109.3 ?
H2A C2 H2B 107.9 ?
C4 C3 C2 111.6(2) ?
C4 C3 H3A 109.3 ?
C2 C3 H3A 109.3 ?
C4 C3 H3B 109.3 ?
C2 C3 H3B 109.3 ?
H3A C3 H3B 108.0 ?
O1 C4 C5 121.7(2) ?
O1 C4 C3 122.9(2) ?
C5 C4 C3 115.4(2) ?
C4 C5 C6 112.5(2) ?
C4 C5 H5A 109.1 ?
C6 C5 H5A 109.1 ?
C4 C5 H5B 109.1 ?
C6 C5 H5B 109.1 ?
H5A C5 H5B 107.8 ?
C1 C6 C5 111.2(2) ?
C1 C6 H6A 109.4 ?
C5 C6 H6A 109.4 ?
C1 C6 H6B 109.4 ?
C5 C6 H6B 109.4 ?
H6A C6 H6B 108.0 ?
O2 C7 O3 122.1(2) ?
O2 C7 C1 124.5(2) y
O3 C7 C1 113.4(2) y

loop_
_geom_bond_atom_site_label_1
_geom_bond_atom_site_label_2
_geom_bond_site_symmetry_2
_geom_bond_distance
_geom_bond_publ_flag
O1 C4 . 1.215(3) ?
O2 C7 . 1.206(3) y
O3 C7 . 1.326(3) y
O3 H3 . 0.97(4) ?
O4 H42 . 0.87(4) ?
O4 H41 . 0.91(3) ?
C1 C7 . 1.505(3) ?
C1 C2 . 1.524(3) ?
C1 C6 . 1.528(3) ?
C1 H1A . 0.9900 ?
C2 C3 . 1.533(4) ?
C2 H2A . 0.9800 ?
C2 H2B . 0.9800 ?
C3 C4 . 1.499(4) ?
C3 H3A . 0.9800 ?
C3 H3B . 0.9800 ?
C4 C5 . 1.498(3) ?
C5 C6 . 1.535(3) ?
C5 H5A . 0.9800 ?
C5 H5B . 0.9800 ?
C6 H6A . 0.9800 ?
C6 H6B . 0.9800 ?

loop_
_geom_torsion_atom_site_label_1
_geom_torsion_atom_site_label_2
_geom_torsion_atom_site_label_3
_geom_torsion_atom_site_label_4
_geom_torsion
C7 C1 C2 C3 -178.0(2)
C6 C1 C2 C3 57.4(3)
C1 C2 C3 C4 -52.8(3)
C2 C3 C4 O1 -131.1(3)
C2 C3 C4 C5 48.9(3)
O1 C4 C5 C6 131.2(3)
C3 C4 C5 C6 -48.7(3)
C7 C1 C6 C5 179.6(2)
C2 C1 C6 C5 -56.4(3)
C4 C5 C6 C1 51.8(3)
C2 C1 C7 O2 2.0(4)
C6 C1 C7 O2 125.7(3)
C2 C1 C7 O3 -177.8(2)
C6 C1 C7 O3 -54.2(3)

loop_
_cod_related_entry_id
_cod_related_entry_database
_cod_related_entry_code
1 ChemSpider 21134327
